data_2244132
loop_
_publ_author_name
'Shankara Prasad, Holehundi J.'
Devaraju
Vinaya
'Yathirajan, Hemmige S.'
'Parkin, Sean R.'
'Glidewell, Christopher'

_publ_section_title
;
 Syntheses and crystal structures of 4-(4-nitrophenyl)piperazin-1-ium
 benzoate monohydrate and 4-(4-nitrophenyl)piperazin-1-ium
 2-carboxy-4,6-dinitrophenolate
;
_journal_coeditor_code HB8030
_journal_issue 8
_journal_name_full 'Acta Crystallographica Section E'
_journal_page_first
;
;
_journal_paper_doi 10.1107/S2056989022007472
_journal_volume 78
_journal_year 2022
_chemical_formula_iupac 'C10 H14 N3 O2 +, C7 H3 N2 O7 -'
_chemical_formula_moiety 'C10 H14 N3 O2 +, C7 H3 N2 O7 -'
_chemical_formula_sum 'C17 H17 N5 O9'
_chemical_formula_weight 435.35
_chemical_name_systematic
;
4-(4-Nitrophenyl)piperazin-1-ium 2-carboxy-4,6-dinitrophenolate
;
_space_group_crystal_system triclinic
_space_group_IT_number 2
_space_group_name_Hall '-P 1'
_space_group_name_H-M_alt 'P -1'
_atom_sites_solution_hydrogens mixed
_atom_sites_solution_primary dual
_audit_creation_method SHELXL-2014
_cell_angle_alpha 90.426(2)
_cell_angle_beta 105.2730(10)
_cell_angle_gamma 98.538(2)
_cell_formula_units_Z 2
_cell_length_a 7.9599(4)
_cell_length_b 8.5391(4)
_cell_length_c 14.2227(5)
_cell_measurement_reflns_used 4212
_cell_measurement_temperature 90(2)
_cell_measurement_theta_max 27.510
_cell_measurement_theta_min 2.415
_cell_volume 921.15(7)
_computing_cell_refinement
;
APEX3 (Bruker, 2016)
;
_computing_data_collection
;
APEX3 (Bruker, 2016)
;
_computing_data_reduction
;
APEX3 (Bruker, 2016)
;
_computing_molecular_graphics
;
PLATON (Spek, 2020)
;
_computing_publication_material
;
SHELXL2014 (Sheldrick, 2015b) and PLATON (Spek, 2020)
;
_computing_structure_refinement
;
SHELXL2014 (Sheldrick, 2015b)
;
_computing_structure_solution
;
<i>SHELXT2014/5</i> (Sheldrick, 2015a)
;
_diffrn_ambient_temperature 90(2)
_diffrn_measured_fraction_theta_full 0.995
_diffrn_measured_fraction_theta_max 0.996
_diffrn_measurement_device_type 'Bruker D8 Venture'
_diffrn_measurement_method '\f and \w scans'
_diffrn_radiation_monochromator 'multilayer mirror'
_diffrn_radiation_type MoK\a
_diffrn_radiation_wavelength 0.71073
_diffrn_reflns_av_R_equivalents 0.0430
_diffrn_reflns_av_unetI/netI 0.0243
_diffrn_reflns_limit_h_max 10
_diffrn_reflns_limit_h_min -10
_diffrn_reflns_limit_k_max 11
_diffrn_reflns_limit_k_min -11
_diffrn_reflns_limit_l_max 17
_diffrn_reflns_limit_l_min -18
_diffrn_reflns_number 38287
_diffrn_reflns_theta_full 25.242
_diffrn_reflns_theta_max 27.510
_diffrn_reflns_theta_min 2.415
_diffrn_source microsource
_diffrn_standards_decay_% 0
_diffrn_standards_interval_count 0
_diffrn_standards_interval_time 0
_diffrn_standards_number 0
_exptl_absorpt_coefficient_mu 0.130
_exptl_absorpt_correction_T_max 0.971
_exptl_absorpt_correction_T_min 0.919
_exptl_absorpt_correction_type multi-scan
_exptl_absorpt_process_details
;
(SADABS; Krause <i>et al.</i>,  2015)
;
_exptl_crystal_colour orange
_exptl_crystal_density_diffrn 1.570
_exptl_crystal_description block
_exptl_crystal_F_000 452
_exptl_crystal_size_max 0.220
_exptl_crystal_size_mid 0.180
_exptl_crystal_size_min 0.120
_refine_diff_density_max 0.276
_refine_diff_density_min -0.180
_refine_ls_extinction_method none
_refine_ls_goodness_of_fit_ref 1.043
_refine_ls_hydrogen_treatment mixed
_refine_ls_matrix_type full
_refine_ls_number_parameters 289
_refine_ls_number_reflns 4212
_refine_ls_number_restraints 0
_refine_ls_restrained_S_all 1.043
_refine_ls_R_factor_all 0.0363
_refine_ls_R_factor_gt 0.0293
_refine_ls_shift/su_max 0.001
_refine_ls_shift/su_mean 0.000
_refine_ls_structure_factor_coef Fsqd
_refine_ls_weighting_details 'w=1/[\s^2^(Fo^2^)+(0.0290P)^2^+0.3527P] where P=(Fo^2^+2Fc^2^)/3'
_refine_ls_weighting_scheme calc
_refine_ls_wR_factor_gt 0.0728
_refine_ls_wR_factor_ref 0.0772
_reflns_number_gt 3662
_reflns_number_total 4212
_reflns_threshold_expression 'I > 2\s(I)'
_cod_data_source_file hb8030sup1.cif
_cod_data_source_block II
_cod_database_code 2244132
_shelx_space_group_comment
;
The symmetry employed for this shelxl refinement is uniquely defined
by the following loop, which should always be used as a source of
symmetry information in preference to the above space-group names.
They are only intended as comments.
;
_shelx_estimated_absorpt_t_min 0.972
_shelx_estimated_absorpt_t_max 0.985
_shelxl_version_number 2.014

loop_
_space_group_symop_operation_xyz
'x, y, z'
'-x, -y, -z'

loop_
_atom_site_type_symbol
_atom_site_label
_atom_site_fract_x
_atom_site_fract_y
_atom_site_fract_z
_atom_site_U_iso_or_equiv
_atom_site_adp_type
_atom_site_calc_flag
_atom_site_occupancy
_atom_site_disorder_assembly
_atom_site_disorder_group
N N11 0.30883(12) 0.10386(11) 0.64405(7) 0.01693(19) Uani d 1 . .
H H11 0.2967(17) 0.1840(17) 0.6040(10) 0.020 Uiso d 1 . .
H H12 0.2796(17) 0.0129(17) 0.6057(10) 0.020 Uiso d 1 . .
C C12 0.17915(14) 0.10314(13) 0.70340(8) 0.0188(2) Uani d 1 . .
H H12A 0.0579 0.0733 0.6608 0.023 Uiso calc 1 . .
H H12B 0.1890 0.2107 0.7328 0.023 Uiso calc 1 . .
C C13 0.21403(14) -0.01389(13) 0.78350(8) 0.0187(2) Uani d 1 . .
H H13A 0.1321 -0.0092 0.8248 0.022 Uiso calc 1 . .
H H13B 0.1931 -0.1229 0.7541 0.022 Uiso calc 1 . .
N N14 0.39625(12) 0.02405(11) 0.84356(6) 0.01699(19) Uani d 1 . .
C C15 0.51561(14) 0.00483(13) 0.78325(8) 0.0170(2) Uani d 1 . .
H H15A 0.4884 -0.1043 0.7536 0.020 Uiso calc 1 . .
H H15B 0.6388 0.0215 0.8245 0.020 Uiso calc 1 . .
C C16 0.49616(14) 0.12299(13) 0.70345(8) 0.0172(2) Uani d 1 . .
H H16A 0.5334 0.2322 0.7330 0.021 Uiso calc 1 . .
H H16B 0.5729 0.1055 0.6610 0.021 Uiso calc 1 . .
C C141 0.44287(14) 0.13710(12) 0.91966(7) 0.0156(2) Uani d 1 . .
C C142 0.31639(14) 0.18318(13) 0.96323(8) 0.0185(2) Uani d 1 . .
H H142 0.1955 0.1406 0.9370 0.022 Uiso calc 1 . .
C C143 0.36498(14) 0.28859(13) 1.04300(8) 0.0182(2) Uani d 1 . .
H H143 0.2783 0.3179 1.0717 0.022 Uiso calc 1 . .
C C144 0.54137(14) 0.35176(12) 1.08126(7) 0.0161(2) Uani d 1 . .
C C145 0.66886(14) 0.31362(13) 1.03852(8) 0.0173(2) Uani d 1 . .
H H145 0.7887 0.3601 1.0640 0.021 Uiso calc 1 . .
C C146 0.62025(14) 0.20794(13) 0.95897(8) 0.0174(2) Uani d 1 . .
H H146 0.7078 0.1821 0.9299 0.021 Uiso calc 1 . .
N N144 0.59245(12) 0.46290(11) 1.16455(6) 0.01728(19) Uani d 1 . .
O O141 0.47859(11) 0.49209(10) 1.20379(6) 0.02406(19) Uani d 1 . .
O O142 0.74805(11) 0.52457(10) 1.19410(6) 0.02329(18) Uani d 1 . .
C C21 0.24532(14) 0.43648(13) 0.46951(8) 0.0171(2) Uani d 1 . .
C C22 0.20094(14) 0.59329(12) 0.45355(8) 0.0168(2) Uani d 1 . .
C C23 0.15472(14) 0.65011(13) 0.36161(8) 0.0163(2) Uani d 1 . .
H H23 0.1308 0.7557 0.3537 0.020 Uiso calc 1 . .
C C24 0.14290(14) 0.55395(13) 0.28038(8) 0.0164(2) Uani d 1 . .
C C25 0.17807(14) 0.40041(13) 0.28998(8) 0.0165(2) Uani d 1 . .
H H25 0.1656 0.3340 0.2339 0.020 Uiso calc 1 . .
C C26 0.23134(14) 0.34521(12) 0.38199(8) 0.0162(2) Uani d 1 . .
O O21 0.28898(12) 0.38660(9) 0.55580(6) 0.02378(19) Uani d 1 . .
C C27 0.20933(15) 0.70160(13) 0.53734(8) 0.0199(2) Uani d 1 . .
O O271 0.16416(12) 0.83252(9) 0.52573(6) 0.02424(19) Uani d 1 . .
O O272 0.26860(13) 0.65093(10) 0.62536(6) 0.0294(2) Uani d 1 . .
H H272 0.288(2) 0.540(2) 0.6144(12) 0.044 Uiso d 1 . .
N N24 0.09824(12) 0.61730(11) 0.18421(7) 0.01767(19) Uani d 1 . .
O O241 0.08439(11) 0.75980(9) 0.17920(6) 0.02152(18) Uani d 1 . .
O O242 0.07873(11) 0.52884(10) 0.11242(6) 0.02219(18) Uani d 1 . .
N N26 0.27842(12) 0.18676(11) 0.38689(7) 0.01824(19) Uani d 1 . .
O O261 0.20718(11) 0.09218(9) 0.31673(6) 0.02451(19) Uani d 1 . .
O O262 0.38998(12) 0.15381(10) 0.45879(6) 0.02596(19) Uani d 1 . .

loop_
_atom_site_aniso_label
_atom_site_aniso_U_11
_atom_site_aniso_U_22
_atom_site_aniso_U_33
_atom_site_aniso_U_12
_atom_site_aniso_U_13
_atom_site_aniso_U_23
N11 0.0230(5) 0.0128(4) 0.0146(4) 0.0040(4) 0.0037(4) -0.0003(4)
C12 0.0177(5) 0.0181(5) 0.0198(5) 0.0037(4) 0.0032(4) -0.0033(4)
C13 0.0188(5) 0.0191(5) 0.0171(5) -0.0008(4) 0.0051(4) -0.0030(4)
N14 0.0184(4) 0.0179(4) 0.0142(4) 0.0015(4) 0.0045(3) -0.0018(3)
C15 0.0195(5) 0.0162(5) 0.0159(5) 0.0045(4) 0.0048(4) -0.0012(4)
C16 0.0194(5) 0.0157(5) 0.0175(5) 0.0030(4) 0.0066(4) -0.0006(4)
C141 0.0210(5) 0.0132(5) 0.0128(5) 0.0032(4) 0.0044(4) 0.0028(4)
C142 0.0163(5) 0.0207(5) 0.0176(5) 0.0029(4) 0.0030(4) 0.0004(4)
C143 0.0192(5) 0.0199(5) 0.0173(5) 0.0064(4) 0.0063(4) 0.0020(4)
C144 0.0218(5) 0.0130(5) 0.0133(5) 0.0031(4) 0.0039(4) 0.0005(4)
C145 0.0175(5) 0.0168(5) 0.0170(5) 0.0012(4) 0.0045(4) 0.0015(4)
C146 0.0190(5) 0.0176(5) 0.0169(5) 0.0031(4) 0.0071(4) 0.0011(4)
N144 0.0211(5) 0.0150(4) 0.0161(4) 0.0033(4) 0.0054(4) 0.0013(3)
O141 0.0240(4) 0.0273(4) 0.0229(4) 0.0058(3) 0.0092(3) -0.0061(3)
O142 0.0213(4) 0.0234(4) 0.0230(4) -0.0029(3) 0.0058(3) -0.0057(3)
C21 0.0188(5) 0.0154(5) 0.0162(5) 0.0013(4) 0.0039(4) -0.0003(4)
C22 0.0183(5) 0.0142(5) 0.0172(5) 0.0014(4) 0.0042(4) -0.0017(4)
C23 0.0156(5) 0.0146(5) 0.0187(5) 0.0024(4) 0.0043(4) -0.0001(4)
C24 0.0151(5) 0.0189(5) 0.0146(5) 0.0018(4) 0.0034(4) 0.0011(4)
C25 0.0143(5) 0.0176(5) 0.0174(5) -0.0001(4) 0.0054(4) -0.0042(4)
C26 0.0164(5) 0.0131(5) 0.0196(5) 0.0024(4) 0.0059(4) -0.0013(4)
O21 0.0394(5) 0.0160(4) 0.0151(4) 0.0071(3) 0.0044(3) 0.0009(3)
C27 0.0252(6) 0.0158(5) 0.0178(5) 0.0013(4) 0.0051(4) -0.0015(4)
O271 0.0347(5) 0.0153(4) 0.0218(4) 0.0066(3) 0.0046(3) -0.0032(3)
O272 0.0541(6) 0.0178(4) 0.0151(4) 0.0096(4) 0.0051(4) -0.0019(3)
N24 0.0141(4) 0.0220(5) 0.0168(4) 0.0022(4) 0.0043(3) 0.0004(4)
O241 0.0228(4) 0.0206(4) 0.0216(4) 0.0054(3) 0.0056(3) 0.0050(3)
O242 0.0224(4) 0.0284(4) 0.0151(4) 0.0022(3) 0.0049(3) -0.0038(3)
N26 0.0207(5) 0.0153(4) 0.0209(5) 0.0031(4) 0.0093(4) -0.0007(4)
O261 0.0267(4) 0.0178(4) 0.0285(4) 0.0023(3) 0.0074(3) -0.0087(3)
O262 0.0329(5) 0.0245(4) 0.0226(4) 0.0132(4) 0.0061(3) 0.0031(3)

loop_
_atom_type_symbol
_atom_type_description
_atom_type_scat_dispersion_real
_atom_type_scat_dispersion_imag
_atom_type_scat_source
C C 0.0033 0.0016 'International Tables Vol C Tables 4.2.6.8 and 6.1.1.4'
H H 0.0000 0.0000 'International Tables Vol C Tables 4.2.6.8 and 6.1.1.4'
N N 0.0061 0.0033 'International Tables Vol C Tables 4.2.6.8 and 6.1.1.4'
O O 0.0106 0.0060 'International Tables Vol C Tables 4.2.6.8 and 6.1.1.4'

loop_
_geom_angle_atom_site_label_1
_geom_angle_atom_site_label_2
_geom_angle_atom_site_label_3
_geom_angle_site_symmetry_1
_geom_angle_site_symmetry_3
_geom_angle
_geom_angle_publ_flag
C16 N11 C12 . . 113.90(8) ?
C16 N11 H11 . . 108.4(9) ?
C12 N11 H11 . . 108.3(9) ?
C16 N11 H12 . . 111.0(8) ?
C12 N11 H12 . . 108.3(9) ?
H11 N11 H12 . . 106.8(12) ?
N11 C12 C13 . . 110.16(9) ?
N11 C12 H12A . . 109.6 ?
C13 C12 H12A . . 109.6 ?
N11 C12 H12B . . 109.6 ?
C13 C12 H12B . . 109.6 ?
H12A C12 H12B . . 108.1 ?
N14 C13 C12 . . 109.99(9) ?
N14 C13 H13A . . 109.7 ?
C12 C13 H13A . . 109.7 ?
N14 C13 H13B . . 109.7 ?
C12 C13 H13B . . 109.7 ?
H13A C13 H13B . . 108.2 ?
C141 N14 C15 . . 121.02(9) ?
C141 N14 C13 . . 121.10(9) ?
C15 N14 C13 . . 109.06(8) ?
N14 C15 C16 . . 110.28(9) ?
N14 C15 H15A . . 109.6 ?
C16 C15 H15A . . 109.6 ?
N14 C15 H15B . . 109.6 ?
C16 C15 H15B . . 109.6 ?
H15A C15 H15B . . 108.1 ?
N11 C16 C15 . . 109.87(9) ?
N11 C16 H16A . . 109.7 ?
C15 C16 H16A . . 109.7 ?
N11 C16 H16B . . 109.7 ?
C15 C16 H16B . . 109.7 ?
H16A C16 H16B . . 108.2 ?
N14 C141 C142 . . 121.47(10) ?
N14 C141 C146 . . 121.20(10) ?
C142 C141 C146 . . 117.30(10) ?
C143 C142 C141 . . 121.27(10) ?
C143 C142 H142 . . 119.4 ?
C141 C142 H142 . . 119.4 ?
C142 C143 C144 . . 119.59(10) ?
C142 C143 H143 . . 120.2 ?
C144 C143 H143 . . 120.2 ?
C145 C144 C143 . . 120.87(10) ?
C145 C144 N144 . . 119.43(10) ?
C143 C144 N144 . . 119.67(10) ?
C146 C145 C144 . . 119.48(10) ?
C146 C145 H145 . . 120.3 ?
C144 C145 H145 . . 120.3 ?
C145 C146 C141 . . 121.42(10) ?
C145 C146 H146 . . 119.3 ?
C141 C146 H146 . . 119.3 ?
O142 N144 O141 . . 122.45(9) ?
O142 N144 C144 . . 118.77(9) ?
O141 N144 C144 . . 118.78(9) ?
O21 C21 C26 . . 124.86(10) ?
O21 C21 C22 . . 120.75(9) ?
C26 C21 C22 . . 114.38(9) ?
C23 C22 C21 . . 121.89(10) ?
C23 C22 C27 . . 117.59(10) ?
C21 C22 C27 . . 120.49(10) ?
C22 C23 C24 . . 120.26(10) ?
C22 C23 H23 . . 119.9 ?
C24 C23 H23 . . 119.9 ?
C25 C24 C23 . . 120.99(10) ?
C25 C24 N24 . . 119.55(9) ?
C23 C24 N24 . . 119.43(10) ?
C26 C25 C24 . . 118.95(10) ?
C26 C25 H25 . . 120.5 ?
C24 C25 H25 . . 120.5 ?
C25 C26 C21 . . 123.45(10) ?
C25 C26 N26 . . 115.98(9) ?
C21 C26 N26 . . 120.55(9) ?
O271 C27 O272 . . 121.14(10) ?
O271 C27 C22 . . 121.85(10) ?
O272 C27 C22 . . 117.01(10) ?
C27 O272 H272 . . 105.0(10) ?
O242 N24 O241 . . 123.40(9) ?
O242 N24 C24 . . 118.92(9) ?
O241 N24 C24 . . 117.67(9) ?
O262 N26 O261 . . 122.85(9) ?
O262 N26 C26 . . 119.17(9) ?
O261 N26 C26 . . 117.95(9) ?

loop_
_geom_bond_atom_site_label_1
_geom_bond_atom_site_label_2
_geom_bond_site_symmetry_2
_geom_bond_distance
_geom_bond_publ_flag
N11 C16 . 1.4919(14) ?
N11 C12 . 1.4951(14) ?
N11 H11 . 0.894(14) ?
N11 H12 . 0.910(14) ?
C12 C13 . 1.5187(15) ?
C12 H12A . 0.9900 ?
C12 H12B . 0.9900 ?
C13 N14 . 1.4635(14) ?
C13 H13A . 0.9900 ?
C13 H13B . 0.9900 ?
N14 C141 . 1.3812(13) ?
N14 C15 . 1.4625(14) ?
C15 C16 . 1.5169(15) ?
C15 H15A . 0.9900 ?
C15 H15B . 0.9900 ?
C16 H16A . 0.9900 ?
C16 H16B . 0.9900 ?
C141 C142 . 1.4125(15) ?
C141 C146 . 1.4133(15) ?
C142 C143 . 1.3774(15) ?
C142 H142 . 0.9500 ?
C143 C144 . 1.3881(15) ?
C143 H143 . 0.9500 ?
C144 C145 . 1.3875(15) ?
C144 N144 . 1.4437(13) ?
C145 C146 . 1.3765(15) ?
C145 H145 . 0.9500 ?
C146 H146 . 0.9500 ?
N144 O142 . 1.2315(12) ?
N144 O141 . 1.2355(12) ?
C21 O21 . 1.2788(13) ?
C21 C26 . 1.4340(15) ?
C21 C22 . 1.4394(15) ?
C22 C23 . 1.3747(15) ?
C22 C27 . 1.4844(15) ?
C23 C24 . 1.3869(15) ?
C23 H23 . 0.9500 ?
C24 C25 . 1.3811(15) ?
C24 N24 . 1.4498(13) ?
C25 C26 . 1.3750(15) ?
C25 H25 . 0.9500 ?
C26 N26 . 1.4540(14) ?
C27 O271 . 1.2236(14) ?
C27 O272 . 1.3171(14) ?
O272 H272 . 1.003(18) ?
N24 O242 . 1.2277(12) ?
N24 O241 . 1.2389(12) ?
N26 O262 . 1.2303(12) ?
N26 O261 . 1.2343(12) ?

loop_
_geom_hbond_atom_site_label_D
_geom_hbond_atom_site_label_H
_geom_hbond_atom_site_label_A
_geom_hbond_site_symmetry_A
_geom_hbond_distance_DH
_geom_hbond_distance_HA
_geom_hbond_distance_DA
_geom_hbond_angle_DHA
_geom_hbond_publ_flag
N11 H11 O21 . 0.894(14) 1.869(14) 2.7356(12) 162.8(13) y
N11 H11 O262 . 0.894(14) 2.396(14) 2.8937(13) 115.4(11) y
N11 H12 O271 1_545 0.910(14) 1.874(14) 2.7668(12) 166.2(12) y
O272 H272 O21 . 1.000(17) 1.549(17) 2.5020(12) 157.4(15) y
C12 H12B O142 2_667 0.99 2.41 3.3921(14) 173 y
C16 H16A O141 2_667 0.99 2.54 3.4906(14) 161 y
C145 H145 O242 1_656 0.95 2.46 3.3927(15) 168 y
C146 H146 O241 2_666 0.95 2.55 3.4227(15) 153 y

loop_
_geom_torsion_atom_site_label_1
_geom_torsion_atom_site_label_2
_geom_torsion_atom_site_label_3
_geom_torsion_atom_site_label_4
_geom_torsion_site_symmetry_1
_geom_torsion_site_symmetry_2
_geom_torsion_site_symmetry_3
_geom_torsion_site_symmetry_4
_geom_torsion
_geom_torsion_publ_flag
C16 N11 C12 C13 . . . . -50.40(12) ?
N11 C12 C13 N14 . . . . 56.08(11) ?
C12 C13 N14 C141 . . . . 84.07(12) ?
C12 C13 N14 C15 . . . . -63.61(11) ?
C141 N14 C15 C16 . . . . -83.73(12) ?
C13 N14 C15 C16 . . . . 63.98(11) ?
C12 N11 C16 C15 . . . . 50.41(11) ?
N14 C15 C16 N11 . . . . -56.47(11) ?
C15 N14 C141 C142 . . . . 164.67(10) ?
C13 N14 C141 C142 . . . . 20.80(15) ?
C15 N14 C141 C146 . . . . -17.23(15) ?
C13 N14 C141 C146 . . . . -161.10(10) ?
N14 C141 C142 C143 . . . . 175.90(10) ?
C146 C141 C142 C143 . . . . -2.27(16) ?
C141 C142 C143 C144 . . . . 0.36(16) ?
C142 C143 C144 C145 . . . . 1.84(16) ?
C142 C143 C144 N144 . . . . 179.67(10) ?
C143 C144 C145 C146 . . . . -2.02(16) ?
N144 C144 C145 C146 . . . . -179.86(10) ?
C144 C145 C146 C141 . . . . 0.00(16) ?
N14 C141 C146 C145 . . . . -176.08(10) ?
C142 C141 C146 C145 . . . . 2.09(16) ?
C145 C144 N144 O142 . . . . 1.91(15) ?
C143 C144 N144 O142 . . . . -175.95(10) ?
C145 C144 N144 O141 . . . . -177.77(10) ?
C143 C144 N144 O141 . . . . 4.37(15) ?
O21 C21 C22 C23 . . . . 179.56(10) ?
C26 C21 C22 C23 . . . . -1.93(15) ?
O21 C21 C22 C27 . . . . 1.51(16) ?
C26 C21 C22 C27 . . . . -179.98(10) ?
C21 C22 C23 C24 . . . . 2.55(16) ?
C27 C22 C23 C24 . . . . -179.35(10) ?
C22 C23 C24 C25 . . . . -0.39(16) ?
C22 C23 C24 N24 . . . . -178.48(9) ?
C23 C24 C25 C26 . . . . -2.25(16) ?
N24 C24 C25 C26 . . . . 175.84(9) ?
C24 C25 C26 C21 . . . . 2.85(16) ?
C24 C25 C26 N26 . . . . -175.67(9) ?
O21 C21 C26 C25 . . . . 177.64(10) ?
C22 C21 C26 C25 . . . . -0.79(16) ?
O21 C21 C26 N26 . . . . -3.90(17) ?
C22 C21 C26 N26 . . . . 177.67(9) ?
C23 C22 C27 O271 . . . . 5.49(17) ?
C21 C22 C27 O271 . . . . -176.38(10) ?
C23 C22 C27 O272 . . . . -174.21(10) ?
C21 C22 C27 O272 . . . . 3.93(16) ?
C25 C24 N24 O242 . . . . 5.79(14) ?
C23 C24 N24 O242 . . . . -176.09(9) ?
C25 C24 N24 O241 . . . . -173.14(9) ?
C23 C24 N24 O241 . . . . 4.98(14) ?
C25 C26 N26 O262 . . . . 150.18(10) ?
C21 C26 N26 O262 . . . . -28.38(15) ?
C25 C26 N26 O261 . . . . -27.86(14) ?
C21 C26 N26 O261 . . . . 153.57(10) ?

_cod_database_fobs_code 2244132
